data_7111429
loop_
_publ_author_name
'Ganesan, Prasad V.'
'Kepert, Cameron J.'

_publ_section_title
;
 Nanoporosity of an interpenetrated NbO-type molecular framework studied
 by single crystal X-ray diffraction
;
_journal_issue 19
_journal_name_full 'Chemical Communications'
_journal_page_first 2168
_journal_page_last 2169
_journal_paper_doi 10.1039/b409543j
_journal_year 2004
_chemical_formula_moiety 'C22 H28 Fe N10 S2, 0.27 (C2 H3 N)'
_chemical_formula_sum 'C22.55 H28.82 Fe N10.27 S2'
_chemical_formula_weight 563.80
_chemical_name_systematic
;
?
;
_space_group_IT_number 148
_symmetry_cell_setting hexagonal
_symmetry_Int_Tables_number 148
_symmetry_space_group_name_Hall '-R 3'
_symmetry_space_group_name_H-M 'R -3 :H'
_atom_sites_solution_hydrogens geom
_atom_sites_solution_primary direct
_atom_sites_solution_secondary difmap
_audit_creation_method SHELXL-97
_cell_angle_alpha 90.00
_cell_angle_beta 90.00
_cell_angle_gamma 120.00
_cell_formula_units_Z 9
_cell_length_a 25.3021(14)
_cell_length_b 25.3021(14)
_cell_length_c 10.9672(13)
_cell_measurement_reflns_used 899
_cell_measurement_temperature 150(2)
_cell_measurement_theta_max 25.716
_cell_measurement_theta_min 2.789
_cell_volume 6080.5(9)
_computing_cell_refinement 'SMART (BrukerAXS, 1997)'
_computing_data_collection 'SMART (BrukerAXS, 1997)'
_computing_data_reduction 'SAINT+ (BrukerAXS, 1997)'
_computing_molecular_graphics 'XPMA/ZORTEP, WebLabViewer Pro 3.7'
_computing_structure_refinement 'SHELXL-97 (Sheldrick, 1997)'
_computing_structure_solution 'SHELXS-97 (Sheldrick, 1990)'
_diffrn_ambient_temperature 150(2)
_diffrn_measured_fraction_theta_full 0.953
_diffrn_measured_fraction_theta_max 0.953
_diffrn_measurement_device_type 'Bruker SMART 1000 CCD'
_diffrn_measurement_method /w
_diffrn_radiation_monochromator graphite
_diffrn_radiation_source 'fine-focus sealed tube'
_diffrn_radiation_type MoK\a
_diffrn_radiation_wavelength 0.71073
_diffrn_reflns_av_R_equivalents 0.0422
_diffrn_reflns_av_sigmaI/netI 0.0424
_diffrn_reflns_limit_h_max 32
_diffrn_reflns_limit_h_min -32
_diffrn_reflns_limit_k_max 32
_diffrn_reflns_limit_k_min -32
_diffrn_reflns_limit_l_max 14
_diffrn_reflns_limit_l_min -14
_diffrn_reflns_number 19731
_diffrn_reflns_theta_full 27.96
_diffrn_reflns_theta_max 27.96
_diffrn_reflns_theta_min 2.08
_diffrn_standards_decay_% 0.00
_diffrn_standards_number 71
_exptl_absorpt_coefficient_mu 0.745
_exptl_absorpt_correction_T_max 0.921
_exptl_absorpt_correction_T_min 0.806
_exptl_absorpt_correction_type empirical
_exptl_absorpt_process_details 'SADABS, Bruker 1995'
_exptl_crystal_colour purple
_exptl_crystal_density_diffrn 1.385
_exptl_crystal_density_method 'not measured'
_exptl_crystal_description 'hexagonal rods'
_exptl_crystal_F_000 2646
_exptl_crystal_size_max 0.27
_exptl_crystal_size_mid 0.12
_exptl_crystal_size_min 0.11
_refine_diff_density_max 0.511
_refine_diff_density_min -0.400
_refine_diff_density_rms 0.077
_refine_ls_extinction_method none
_refine_ls_goodness_of_fit_ref 1.071
_refine_ls_hydrogen_treatment mixed
_refine_ls_matrix_type full
_refine_ls_number_parameters 168
_refine_ls_number_reflns 3107
_refine_ls_number_restraints 0
_refine_ls_restrained_S_all 1.071
_refine_ls_R_factor_all 0.0699
_refine_ls_R_factor_gt 0.0369
_refine_ls_shift/su_max 0.001
_refine_ls_shift/su_mean 0.000
_refine_ls_structure_factor_coef Fsqd
_refine_ls_weighting_details 'calc w=1/[\s^2^(Fo^2^)+(0.0126P)^2^+30.2627P] where P=(Fo^2^+2Fc^2^)/3'
_refine_ls_weighting_scheme calc
_refine_ls_wR_factor_gt 0.0714
_refine_ls_wR_factor_ref 0.0858
_reflns_number_gt 2259
_reflns_number_total 3107
_reflns_threshold_expression >2sigma(I)
_cod_data_source_file b409543jsup1.cif
_cod_data_source_block A_0.27MECN
_cod_depositor_comments
;
The following automatic conversions were performed:

'_symmetry_cell_setting' value 'Hexagonal' changed to 'hexagonal'
according to /home/saulius/struct/CIF-dictionaries/cif_core.dic
dictionary named 'cif_core.dic' version 2.4.2 from 2011-04-26.

Automatic conversion script
Id: cif_fix_values 1891 2012-01-12 08:04:46Z andrius 
;
_cod_original_sg_symbol_Hall -R3
_cod_original_sg_symbol_H-M R-3
_cod_database_code 7111429

loop_
_symmetry_equiv_pos_as_xyz
'x, y, z'
'-y, x-y, z'
'-x+y, -x, z'
'x+2/3, y+1/3, z+1/3'
'-y+2/3, x-y+1/3, z+1/3'
'-x+y+2/3, -x+1/3, z+1/3'
'x+1/3, y+2/3, z+2/3'
'-y+1/3, x-y+2/3, z+2/3'
'-x+y+1/3, -x+2/3, z+2/3'
'-x, -y, -z'
'y, -x+y, -z'
'x-y, x, -z'
'-x+2/3, -y+1/3, -z+1/3'
'y+2/3, -x+y+1/3, -z+1/3'
'x-y+2/3, x+1/3, -z+1/3'
'-x+1/3, -y+2/3, -z+2/3'
'y+1/3, -x+y+2/3, -z+2/3'
'x-y+1/3, x+2/3, -z+2/3'

loop_
_atom_site_label
_atom_site_type_symbol
_atom_site_fract_x
_atom_site_fract_y
_atom_site_fract_z
_atom_site_U_iso_or_equiv
_atom_site_adp_type
_atom_site_occupancy
_atom_site_symmetry_multiplicity
_atom_site_calc_flag
_atom_site_refinement_flags
Fe1 Fe 0.5000 0.5000 0.5000 0.01447(12) Uani 1 2 d S
S1 S 0.32957(3) 0.52450(3) 0.62357(6) 0.02063(15) Uani 1 1 d .
C1 C 0.39145(11) 0.52157(11) 0.5953(2) 0.0158(5) Uani 1 1 d .
N1 N 0.43555(10) 0.51963(9) 0.57268(18) 0.0173(4) Uani 1 1 d .
N10 N 0.54839(9) 0.52750(9) 0.68154(18) 0.0166(4) Uani 1 1 d .
N11 N 0.54910(9) 0.57656(9) 0.73348(18) 0.0169(4) Uani 1 1 d .
H11 H 0.5288 0.5936 0.7044 0.020 Uiso 1 1 calc R
C10 C 0.58483(11) 0.51612(11) 0.7527(2) 0.0155(5) Uani 1 1 d .
C11 C 0.60915(11) 0.55889(11) 0.8500(2) 0.0155(5) Uani 1 1 d .
C12 C 0.58414(11) 0.59632(11) 0.8342(2) 0.0167(5) Uani 1 1 d .
C13 C 0.59663(13) 0.46479(12) 0.7284(2) 0.0227(6) Uani 1 1 d .
H13A H 0.5743 0.4426 0.6553 0.034 Uiso 0.50 1 calc PR
H13B H 0.5830 0.4369 0.7983 0.034 Uiso 0.50 1 calc PR
H13C H 0.6404 0.4812 0.7157 0.034 Uiso 0.50 1 calc PR
H13D H 0.6242 0.4645 0.7909 0.034 Uiso 0.50 1 calc PR
H13E H 0.6155 0.4702 0.6479 0.034 Uiso 0.50 1 calc PR
H13F H 0.5580 0.4260 0.7305 0.034 Uiso 0.50 1 calc PR
C14 C 0.59046(14) 0.64829(13) 0.9074(2) 0.0266(6) Uani 1 1 d .
H14A H 0.5663 0.6645 0.8701 0.040 Uiso 0.50 1 calc PR
H14B H 0.6335 0.6803 0.9100 0.040 Uiso 0.50 1 calc PR
H14C H 0.5758 0.6345 0.9904 0.040 Uiso 0.50 1 calc PR
H14D H 0.6174 0.6550 0.9769 0.040 Uiso 0.50 1 calc PR
H14E H 0.5502 0.6392 0.9370 0.040 Uiso 0.50 1 calc PR
H14F H 0.6079 0.6851 0.8566 0.040 Uiso 0.50 1 calc PR
C20 C 0.64529(11) 0.52404(11) 1.0366(2) 0.0166(5) Uani 1 1 d .
C21 C 0.65283(11) 0.56569(11) 0.9470(2) 0.0149(5) Uani 1 1 d .
C22 C 0.70937(11) 0.61846(11) 0.9745(2) 0.0155(5) Uani 1 1 d .
C23 C 0.59418(13) 0.46076(12) 1.0596(2) 0.0261(6) Uani 1 1 d .
H23A H 0.6036 0.4439 1.1314 0.039 Uiso 0.50 1 calc PR
H23B H 0.5890 0.4351 0.9885 0.039 Uiso 0.50 1 calc PR
H23C H 0.5564 0.4617 1.0739 0.039 Uiso 0.50 1 calc PR
H23D H 0.5624 0.4499 0.9978 0.039 Uiso 0.50 1 calc PR
H23E H 0.5770 0.4587 1.1407 0.039 Uiso 0.50 1 calc PR
H23F H 0.6096 0.4321 1.0553 0.039 Uiso 0.50 1 calc PR
C24 C 0.74075(12) 0.67665(12) 0.9046(2) 0.0235(6) Uani 1 1 d .
H24A H 0.7792 0.7050 0.9452 0.035 Uiso 0.50 1 calc PR
H24B H 0.7144 0.6948 0.9008 0.035 Uiso 0.50 1 calc PR
H24C H 0.7493 0.6685 0.8217 0.035 Uiso 0.50 1 calc PR
H24D H 0.7161 0.6738 0.8333 0.035 Uiso 0.50 1 calc PR
H24E H 0.7808 0.6841 0.8777 0.035 Uiso 0.50 1 calc PR
H24F H 0.7460 0.7104 0.9568 0.035 Uiso 0.50 1 calc PR
N20 N 0.73482(9) 0.61032(9) 1.07537(18) 0.0150(4) Uani 1 1 d .
N21 N 0.69458(9) 0.55201(9) 1.11035(18) 0.0161(4) Uani 1 1 d .
H21 H 0.7001 0.5344 1.1744 0.019 Uiso 1 1 calc R
C101 C 0.3333 0.6667 -0.183(2) 0.100 Uiso 0.412(11) 3 d SP
H10A H 0.3042 0.6364 -0.2407 0.150 Uiso 0.0687(19) 1 calc PR
H10B H 0.3750 0.6815 -0.2128 0.150 Uiso 0.0687(19) 1 calc PR
H10C H 0.3257 0.7009 -0.1769 0.150 Uiso 0.0687(19) 1 calc PR
H10D H 0.3657 0.7095 -0.1795 0.150 Uiso 0.0687(19) 1 calc PR
H10E H 0.2950 0.6644 -0.2075 0.150 Uiso 0.0687(19) 1 calc PR
H10F H 0.3442 0.6450 -0.2433 0.150 Uiso 0.0687(19) 1 calc PR
C100 C 0.326(3) 0.6400(18) -0.070(4) 0.100 Uiso 0.137(4) 1 d P
N100 N 0.319(2) 0.622(2) 0.023(5) 0.150 Uiso 0.137(4) 1 d P

loop_
_atom_site_aniso_label
_atom_site_aniso_U_11
_atom_site_aniso_U_22
_atom_site_aniso_U_33
_atom_site_aniso_U_23
_atom_site_aniso_U_13
_atom_site_aniso_U_12
Fe1 0.0138(3) 0.0183(3) 0.0116(2) -0.0018(2) -0.0010(2) 0.0082(2)
S1 0.0168(3) 0.0263(4) 0.0214(3) 0.0011(3) 0.0015(3) 0.0127(3)
C1 0.0186(13) 0.0124(11) 0.0119(11) -0.0005(9) -0.0019(9) 0.0042(10)
N1 0.0176(11) 0.0182(11) 0.0142(10) 0.0006(8) 0.0009(8) 0.0076(9)
N10 0.0167(10) 0.0181(11) 0.0142(10) -0.0023(8) -0.0007(8) 0.0080(9)
N11 0.0189(11) 0.0202(11) 0.0144(10) -0.0017(8) -0.0034(8) 0.0118(9)
C10 0.0146(12) 0.0162(12) 0.0125(11) 0.0013(9) 0.0014(9) 0.0053(10)
C11 0.0156(12) 0.0158(12) 0.0116(11) -0.0007(9) -0.0013(9) 0.0053(10)
C12 0.0166(12) 0.0200(13) 0.0121(11) -0.0012(10) -0.0016(9) 0.0081(10)
C13 0.0280(14) 0.0229(14) 0.0185(13) -0.0033(11) -0.0052(11) 0.0138(12)
C14 0.0353(16) 0.0297(15) 0.0222(14) -0.0088(12) -0.0115(12) 0.0219(13)
C20 0.0189(12) 0.0187(12) 0.0136(11) -0.0004(10) 0.0009(10) 0.0104(11)
C21 0.0176(12) 0.0182(12) 0.0094(11) -0.0005(9) -0.0002(9) 0.0094(10)
C22 0.0162(12) 0.0181(12) 0.0129(11) -0.0014(9) -0.0014(9) 0.0091(10)
C23 0.0258(15) 0.0214(14) 0.0232(14) 0.0036(11) -0.0012(11) 0.0058(12)
C24 0.0233(14) 0.0231(14) 0.0177(13) 0.0033(11) -0.0080(11) 0.0068(12)
N20 0.0164(10) 0.0164(10) 0.0119(10) 0.0016(8) 0.0012(8) 0.0080(9)
N21 0.0184(11) 0.0174(10) 0.0129(10) 0.0032(8) -0.0011(8) 0.0094(9)

loop_
_atom_type_symbol
_atom_type_description
_atom_type_scat_dispersion_real
_atom_type_scat_dispersion_imag
_atom_type_scat_source
C C 0.0033 0.0016 'International Tables Vol C Tables 4.2.6.8 and 6.1.1.4'
H H 0.0000 0.0000 'International Tables Vol C Tables 4.2.6.8 and 6.1.1.4'
N N 0.0061 0.0033 'International Tables Vol C Tables 4.2.6.8 and 6.1.1.4'
S S 0.1246 0.1234 'International Tables Vol C Tables 4.2.6.8 and 6.1.1.4'
Fe Fe 0.3463 0.8444 'International Tables Vol C Tables 4.2.6.8 and 6.1.1.4'

loop_
_geom_angle_atom_site_label_1
_geom_angle_atom_site_label_2
_geom_angle_atom_site_label_3
_geom_angle
_geom_angle_site_symmetry_1
_geom_angle_site_symmetry_3
N1 Fe1 N1 180.0 10_666 .
N1 Fe1 N10 92.43(8) 10_666 .
N1 Fe1 N10 87.57(8) . .
N1 Fe1 N10 87.57(8) 10_666 10_666
N1 Fe1 N10 92.43(8) . 10_666
N10 Fe1 N10 180.0 . 10_666
N1 Fe1 N20 84.61(7) 10_666 18_546
N1 Fe1 N20 95.39(7) . 18_546
N10 Fe1 N20 80.92(7) . 18_546
N10 Fe1 N20 99.08(7) 10_666 18_546
N1 Fe1 N20 95.39(7) 10_666 6_564
N1 Fe1 N20 84.61(7) . 6_564
N10 Fe1 N20 99.08(7) . 6_564
N10 Fe1 N20 80.92(7) 10_666 6_564
N20 Fe1 N20 180.00(6) 18_546 6_564
N1 C1 S1 178.7(2) . .
C1 N1 Fe1 165.5(2) . .
C10 N10 N11 104.80(19) . .
C10 N10 Fe1 140.37(17) . .
N11 N10 Fe1 114.15(14) . .
C12 N11 N10 112.9(2) . .
C12 N11 H11 123.6 . .
N10 N11 H11 123.6 . .
N10 C10 C11 110.8(2) . .
N10 C10 C13 122.6(2) . .
C11 C10 C13 126.6(2) . .
C12 C11 C10 104.7(2) . .
C12 C11 C21 125.4(2) . .
C10 C11 C21 129.9(2) . .
N11 C12 C11 106.8(2) . .
N11 C12 C14 122.2(2) . .
C11 C12 C14 130.9(2) . .
C10 C13 H13A 109.5 . .
C10 C13 H13B 109.5 . .
H13A C13 H13B 109.5 . .
C10 C13 H13C 109.5 . .
H13A C13 H13C 109.5 . .
H13B C13 H13C 109.5 . .
C10 C13 H13D 109.5 . .
H13A C13 H13D 141.1 . .
H13B C13 H13D 56.3 . .
H13C C13 H13D 56.3 . .
C10 C13 H13E 109.5 . .
H13A C13 H13E 56.3 . .
H13B C13 H13E 141.1 . .
H13C C13 H13E 56.3 . .
H13D C13 H13E 109.5 . .
C10 C13 H13F 109.5 . .
H13A C13 H13F 56.3 . .
H13B C13 H13F 56.3 . .
H13C C13 H13F 141.1 . .
H13D C13 H13F 109.5 . .
H13E C13 H13F 109.5 . .
C12 C14 H14A 109.5 . .
C12 C14 H14B 109.5 . .
H14A C14 H14B 109.5 . .
C12 C14 H14C 109.5 . .
H14A C14 H14C 109.5 . .
H14B C14 H14C 109.5 . .
C12 C14 H14D 109.5 . .
H14A C14 H14D 141.1 . .
H14B C14 H14D 56.3 . .
H14C C14 H14D 56.3 . .
C12 C14 H14E 109.5 . .
H14A C14 H14E 56.3 . .
H14B C14 H14E 141.1 . .
H14C C14 H14E 56.3 . .
H14D C14 H14E 109.5 . .
C12 C14 H14F 109.5 . .
H14A C14 H14F 56.3 . .
H14B C14 H14F 56.3 . .
H14C C14 H14F 141.1 . .
H14D C14 H14F 109.5 . .
H14E C14 H14F 109.5 . .
N21 C20 C21 106.7(2) . .
N21 C20 C23 122.6(2) . .
C21 C20 C23 130.7(2) . .
C20 C21 C22 104.8(2) . .
C20 C21 C11 127.7(2) . .
C22 C21 C11 127.3(2) . .
N20 C22 C21 111.4(2) . .
N20 C22 C24 121.0(2) . .
C21 C22 C24 127.6(2) . .
C20 C23 H23A 109.5 . .
C20 C23 H23B 109.5 . .
H23A C23 H23B 109.5 . .
C20 C23 H23C 109.5 . .
H23A C23 H23C 109.5 . .
H23B C23 H23C 109.5 . .
C20 C23 H23D 109.5 . .
H23A C23 H23D 141.1 . .
H23B C23 H23D 56.3 . .
H23C C23 H23D 56.3 . .
C20 C23 H23E 109.5 . .
H23A C23 H23E 56.3 . .
H23B C23 H23E 141.1 . .
H23C C23 H23E 56.3 . .
H23D C23 H23E 109.5 . .
C20 C23 H23F 109.5 . .
H23A C23 H23F 56.3 . .
H23B C23 H23F 56.3 . .
H23C C23 H23F 141.1 . .
H23D C23 H23F 109.5 . .
H23E C23 H23F 109.5 . .
C22 C24 H24A 109.5 . .
C22 C24 H24B 109.5 . .
H24A C24 H24B 109.5 . .
C22 C24 H24C 109.5 . .
H24A C24 H24C 109.5 . .
H24B C24 H24C 109.5 . .
C22 C24 H24D 109.5 . .
H24A C24 H24D 141.1 . .
H24B C24 H24D 56.3 . .
H24C C24 H24D 56.3 . .
C22 C24 H24E 109.5 . .
H24A C24 H24E 56.3 . .
H24B C24 H24E 141.1 . .
H24C C24 H24E 56.3 . .
H24D C24 H24E 109.5 . .
C22 C24 H24F 109.5 . .
H24A C24 H24F 56.3 . .
H24B C24 H24F 56.3 . .
H24C C24 H24F 141.1 . .
H24D C24 H24F 109.5 . .
H24E C24 H24F 109.5 . .
C22 N20 N21 103.95(19) . .
C22 N20 Fe1 133.61(16) . 8_655
N21 N20 Fe1 121.36(14) . 8_655
C20 N21 N20 113.12(19) . .
C20 N21 H21 123.4 . .
N20 N21 H21 123.4 . .
C100 C101 H10A 109.5 . .
C100 C101 H10B 109.5 . .
H10A C101 H10B 109.5 . .
C100 C101 H10C 109.5 . .
H10A C101 H10C 109.5 . .
H10B C101 H10C 109.5 . .
C100 C101 H10D 109.5 . .
H10A C101 H10D 141.1 . .
H10B C101 H10D 56.3 . .
H10C C101 H10D 56.3 . .
C100 C101 H10E 109.5 . .
H10A C101 H10E 56.3 . .
H10B C101 H10E 141.1 . .
H10C C101 H10E 56.3 . .
H10D C101 H10E 109.5 . .
C100 C101 H10F 109.5 . .
H10A C101 H10F 56.3 . .
H10B C101 H10F 56.3 . .
H10C C101 H10F 141.1 . .
H10D C101 H10F 109.5 . .
H10E C101 H10F 109.5 . .
N100 C100 C101 174(6) . .

loop_
_geom_bond_atom_site_label_1
_geom_bond_atom_site_label_2
_geom_bond_distance
_geom_bond_site_symmetry_2
Fe1 N1 2.086(2) 10_666
Fe1 N1 2.086(2) .
Fe1 N10 2.257(2) .
Fe1 N10 2.257(2) 10_666
Fe1 N20 2.386(2) 18_546
Fe1 N20 2.386(2) 6_564
S1 C1 1.633(3) .
C1 N1 1.168(3) .
N10 C10 1.344(3) .
N10 N11 1.358(3) .
N11 C12 1.346(3) .
N11 H11 0.8800 .
C10 C11 1.422(3) .
C10 C13 1.495(3) .
C11 C12 1.388(3) .
C11 C21 1.481(3) .
C12 C14 1.479(3) .
C13 H13A 0.9800 .
C13 H13B 0.9800 .
C13 H13C 0.9800 .
C13 H13D 0.9800 .
C13 H13E 0.9800 .
C13 H13F 0.9800 .
C14 H14A 0.9800 .
C14 H14B 0.9800 .
C14 H14C 0.9800 .
C14 H14D 0.9800 .
C14 H14E 0.9800 .
C14 H14F 0.9800 .
C20 N21 1.352(3) .
C20 C21 1.383(3) .
C20 C23 1.493(3) .
C21 C22 1.418(3) .
C22 N20 1.347(3) .
C22 C24 1.489(3) .
C23 H23A 0.9800 .
C23 H23B 0.9800 .
C23 H23C 0.9800 .
C23 H23D 0.9800 .
C23 H23E 0.9800 .
C23 H23F 0.9800 .
C24 H24A 0.9800 .
C24 H24B 0.9800 .
C24 H24C 0.9800 .
C24 H24D 0.9800 .
C24 H24E 0.9800 .
C24 H24F 0.9800 .
N20 N21 1.363(3) .
N20 Fe1 2.386(2) 8_655
N21 H21 0.8800 .
C101 C100 1.38(4) .
C101 H10A 0.9800 .
C101 H10B 0.9800 .
C101 H10C 0.9800 .
C101 H10D 0.9800 .
C101 H10E 0.9800 .
C101 H10F 0.9800 .
C100 N100 1.10(5) .

loop_
_geom_hbond_atom_site_label_D
_geom_hbond_atom_site_label_H
_geom_hbond_atom_site_label_A
_geom_hbond_distance_DH
_geom_hbond_distance_HA
_geom_hbond_distance_DA
_geom_hbond_angle_DHA
_geom_hbond_site_symmetry_A
N11 H11 S1 0.88 2.77 3.598(2) 156.8 15_556
N21 H21 S1 0.88 2.56 3.384(2) 155.4 10_667
